data_1564155
loop_
_publ_author_name
'Pandey, Souvik'
'Pradeep, Prajisha'
'Venugopal M, Anjali'
'Aswanth, A.A.'
'Andrews, Alex P.'
'Venugopal, Ajay'

_publ_section_title
;
 Incorporation of nitrate ions into halobismuthates
;
_journal_name_full 'Inorganica Chimica Acta'
_journal_page_first 119754
_journal_paper_doi 10.1016/j.ica.2020.119754
_journal_volume 511
_journal_year 2020
_chemical_formula_moiety 'Bi2 Br10, 4(C6 H9 N2)'
_chemical_formula_sum 'C24 H36 Bi2 Br10 N8'
_chemical_formula_weight 1653.67
_space_group_crystal_system triclinic
_space_group_IT_number 2
_space_group_name_Hall '-P 1'
_space_group_name_H-M_alt 'P -1'
_atom_sites_solution_hydrogens geom
_audit_creation_method SHELXL-2014
_cell_angle_alpha 102.6910(10)
_cell_angle_beta 105.5270(10)
_cell_angle_gamma 103.9970(10)
_cell_formula_units_Z 1
_cell_length_a 9.1931(3)
_cell_length_b 11.2082(4)
_cell_length_c 11.2833(4)
_cell_measurement_reflns_used 7523
_cell_measurement_temperature 296(2)
_cell_measurement_theta_max 28.44
_cell_measurement_theta_min 2.43
_cell_volume 1035.39(6)
_computing_cell_refinement 'Bruker SAINT'
_computing_data_collection 'Bruker APEX2'
_computing_data_reduction 'Bruker SAINT'
_computing_molecular_graphics 'Bruker SHELXTL'
_computing_publication_material 'Bruker SHELXTL'
_computing_structure_refinement 'SHELXL-2014 (Sheldrick, 2014)'
_computing_structure_solution 'SHELXL-2014 (Sheldrick, 2014)'
_diffrn_ambient_temperature 296(2)
_diffrn_detector_area_resol_mean 0
_diffrn_measured_fraction_theta_full 0.997
_diffrn_measured_fraction_theta_max 0.996
_diffrn_measurement_device_type 'Bruker KAPPA APEX-II CCD'
_diffrn_measurement_method '\f and \w scans'
_diffrn_radiation_type MoK\a
_diffrn_radiation_wavelength 0.71073
_diffrn_reflns_av_R_equivalents 0.0339
_diffrn_reflns_av_unetI/netI 0.0302
_diffrn_reflns_Laue_measured_fraction_full 0.997
_diffrn_reflns_Laue_measured_fraction_max 0.996
_diffrn_reflns_limit_h_max 11
_diffrn_reflns_limit_h_min -11
_diffrn_reflns_limit_k_max 13
_diffrn_reflns_limit_k_min -13
_diffrn_reflns_limit_l_max 13
_diffrn_reflns_limit_l_min -13
_diffrn_reflns_number 16254
_diffrn_reflns_point_group_measured_fraction_full 0.997
_diffrn_reflns_point_group_measured_fraction_max 0.996
_diffrn_reflns_theta_full 25.242
_diffrn_reflns_theta_max 25.998
_diffrn_reflns_theta_min 3.113
_diffrn_source 'sealed tube'
_exptl_absorpt_coefficient_mu 18.163
_exptl_absorpt_correction_T_max 0.171
_exptl_absorpt_correction_T_min 0.093
_exptl_absorpt_correction_type multi-scan
_exptl_absorpt_process_details SADABS
_exptl_crystal_colour yellow
_exptl_crystal_density_diffrn 2.652
_exptl_crystal_density_meas 2.651
_exptl_crystal_density_method NONE
_exptl_crystal_description block
_exptl_crystal_F_000 752
_exptl_crystal_size_max 0.250
_exptl_crystal_size_mid 0.150
_exptl_crystal_size_min 0.150
_refine_diff_density_max 0.628
_refine_diff_density_min -0.623
_refine_diff_density_rms 0.095
_refine_ls_extinction_coef 0.00578(14)
_refine_ls_extinction_expression Fc^*^=kFc[1+0.001xFc^2^\l^3^/sin(2\q)]^-1/4^
_refine_ls_extinction_method SHELXL
_refine_ls_goodness_of_fit_ref 1.020
_refine_ls_hydrogen_treatment constr
_refine_ls_matrix_type full
_refine_ls_number_parameters 204
_refine_ls_number_reflns 4060
_refine_ls_number_restraints 0
_refine_ls_restrained_S_all 1.020
_refine_ls_R_factor_all 0.0274
_refine_ls_R_factor_gt 0.0197
_refine_ls_shift/su_max 0.002
_refine_ls_shift/su_mean 0.000
_refine_ls_structure_factor_coef Fsqd
_refine_ls_weighting_details 'w=1/[\s^2^(Fo^2^)+(0.0160P)^2^] where P=(Fo^2^+2Fc^2^)/3'
_refine_ls_weighting_scheme calc
_refine_ls_wR_factor_gt 0.0383
_refine_ls_wR_factor_ref 0.0399
_reflns_Friedel_coverage 0.000
_reflns_Friedel_fraction_full .
_reflns_Friedel_fraction_max .
_reflns_number_gt 3499
_reflns_number_total 4060
_reflns_threshold_expression 'I > 2\s(I)'
_cod_data_source_file ICA-2020-511-119754.cif
_cod_data_source_block 2
_cod_database_code 1564155
_shelx_space_group_comment
;
The symmetry employed for this shelxl refinement is uniquely defined
by the following loop, which should always be used as a source of
symmetry information in preference to the above space-group names.
They are only intended as comments.
;
_shelx_estimated_absorpt_t_min 0.093
_shelx_estimated_absorpt_t_max 0.171
_shelxl_version_number 2014-3

loop_
_space_group_symop_operation_xyz
'x, y, z'
'-x, -y, -z'

loop_
_atom_site_label
_atom_site_type_symbol
_atom_site_fract_x
_atom_site_fract_y
_atom_site_fract_z
_atom_site_U_iso_or_equiv
_atom_site_adp_type
_atom_site_occupancy
_atom_site_site_symmetry_order
_atom_site_calc_flag
_atom_site_refinement_flags_posn
_atom_site_refinement_flags_adp
_atom_site_refinement_flags_occupancy
_atom_site_disorder_assembly
_atom_site_disorder_group
C1 C 0.3278(4) 0.3595(3) 0.3570(3) 0.0397(9) Uani 1 1 d . . . . .
H1 H 0.2510 0.3835 0.3041 0.048 Uiso 1 1 calc R U . . .
C2 C 0.2977(4) 0.3098(4) 0.4525(3) 0.0377(9) Uani 1 1 d . . . . .
C3 C 0.4131(5) 0.2751(4) 0.5307(4) 0.0473(10) Uani 1 1 d . . . . .
H3 H 0.3929 0.2412 0.5950 0.057 Uiso 1 1 calc R U . . .
C4 C 0.5584(5) 0.2907(4) 0.5130(4) 0.0545(11) Uani 1 1 d . . . . .
H4 H 0.6360 0.2675 0.5660 0.065 Uiso 1 1 calc R U . . .
C5 C 0.5899(5) 0.3401(4) 0.4185(4) 0.0490(11) Uani 1 1 d . . . . .
H5 H 0.6882 0.3511 0.4068 0.059 Uiso 1 1 calc R U . . .
C6 C 0.4726(5) 0.3727(4) 0.3414(3) 0.0423(9) Uani 1 1 d . . . . .
C7 C 0.7092(5) 0.1322(4) 0.1512(3) 0.0402(9) Uani 1 1 d . . . . .
H7 H 0.7674 0.1815 0.1128 0.048 Uiso 1 1 calc R U . . .
C8 C 0.5513(5) 0.1218(4) 0.1319(3) 0.0448(10) Uani 1 1 d . . . . .
C9 C 0.4663(5) 0.0482(4) 0.1880(4) 0.0536(11) Uani 1 1 d . . . . .
H9 H 0.3593 0.0400 0.1729 0.064 Uiso 1 1 calc R U . . .
C10 C 0.5390(6) -0.0136(4) 0.2665(4) 0.0582(12) Uani 1 1 d . . . . .
H10 H 0.4811 -0.0627 0.3052 0.070 Uiso 1 1 calc R U . . .
C11 C 0.6966(5) -0.0034(4) 0.2883(4) 0.0487(10) Uani 1 1 d . . . . .
H11 H 0.7467 -0.0440 0.3424 0.058 Uiso 1 1 calc R U . . .
C12 C 0.7780(4) 0.0677(4) 0.2286(3) 0.0389(9) Uani 1 1 d . . . . .
N1 N 0.1451(4) 0.2899(3) 0.4651(3) 0.0606(10) Uani 1 1 d . . . . .
H1A H 0.1109 0.3554 0.4528 0.091 Uiso 1 1 calc R U . . .
H1B H 0.1513 0.2850 0.5439 0.091 Uiso 1 1 calc R U . . .
H1C H 0.0773 0.2166 0.4066 0.091 Uiso 0.5 1 calc R U P . .
N2 N 0.5011(5) 0.4172(3) 0.2339(3) 0.0640(11) Uani 1 1 d . . . . .
H2A H 0.5019 0.3515 0.1735 0.096 Uiso 0.5 1 calc R U P . .
H2B H 0.5946 0.4795 0.2628 0.096 Uiso 1 1 calc R U . . .
H2C H 0.4240 0.4476 0.2004 0.096 Uiso 1 1 calc R U . . .
N3 N 0.4820(5) 0.1951(4) 0.0583(3) 0.0615(10) Uani 1 1 d . . . . .
H3A H 0.3772 0.1562 0.0226 0.092 Uiso 1 1 calc R U . . .
H3B H 0.5241 0.2009 -0.0035 0.092 Uiso 1 1 calc R U . . .
H3C H 0.5015 0.2739 0.1098 0.092 Uiso 0.5 1 calc R U P . .
N4 N 0.9470(4) 0.0797(3) 0.2506(3) 0.0519(9) Uani 1 1 d . . . . .
H4A H 1.0076 0.1444 0.3220 0.078 Uiso 0.5 1 calc R U P . .
H4B H 0.9725 0.0955 0.1835 0.078 Uiso 1 1 calc R U . . .
H4C H 0.9631 0.0065 0.2596 0.078 Uiso 1 1 calc R U . . .
Br1 Br 0.67185(4) -0.33322(4) 0.15737(4) 0.04743(11) Uani 1 1 d . . . . .
Br2 Br 0.94686(5) -0.51247(4) 0.30289(4) 0.05341(12) Uani 1 1 d . . . . .
Br3 Br 0.75927(4) -0.58796(4) -0.09277(4) 0.04829(11) Uani 1 1 d . . . . .
Br4 Br 1.11600(5) -0.13879(4) 0.35379(4) 0.05907(13) Uani 1 1 d . . . . .
Br5 Br 0.93566(5) -0.18140(4) -0.01332(4) 0.05309(12) Uani 1 1 d . . . . .
Bi1 Bi 0.95346(2) -0.35497(2) 0.14101(2) 0.03091(6) Uani 1 1 d . . . . .

loop_
_atom_site_aniso_label
_atom_site_aniso_U_11
_atom_site_aniso_U_22
_atom_site_aniso_U_33
_atom_site_aniso_U_23
_atom_site_aniso_U_13
_atom_site_aniso_U_12
C1 0.047(2) 0.034(2) 0.035(2) 0.0072(17) 0.0075(17) 0.0173(18)
C2 0.040(2) 0.035(2) 0.037(2) 0.0068(17) 0.0154(17) 0.0121(17)
C3 0.066(3) 0.048(3) 0.037(2) 0.0219(19) 0.020(2) 0.024(2)
C4 0.051(3) 0.061(3) 0.049(3) 0.015(2) 0.006(2) 0.026(2)
C5 0.042(2) 0.046(3) 0.056(3) 0.007(2) 0.020(2) 0.0106(19)
C6 0.059(3) 0.031(2) 0.039(2) 0.0115(17) 0.0221(19) 0.0112(19)
C7 0.053(2) 0.037(2) 0.032(2) 0.0091(17) 0.0153(17) 0.0151(19)
C8 0.053(2) 0.045(2) 0.032(2) 0.0040(18) 0.0064(18) 0.024(2)
C9 0.042(2) 0.053(3) 0.055(3) 0.004(2) 0.014(2) 0.012(2)
C10 0.070(3) 0.045(3) 0.060(3) 0.021(2) 0.031(2) 0.005(2)
C11 0.063(3) 0.040(2) 0.045(2) 0.0172(19) 0.015(2) 0.020(2)
C12 0.046(2) 0.035(2) 0.033(2) 0.0065(17) 0.0094(17) 0.0147(18)
N1 0.058(2) 0.064(3) 0.062(2) 0.010(2) 0.0293(19) 0.0224(19)
N2 0.094(3) 0.046(2) 0.066(3) 0.0281(19) 0.046(2) 0.016(2)
N3 0.075(3) 0.071(3) 0.041(2) 0.0139(18) 0.0065(18) 0.045(2)
N4 0.051(2) 0.060(2) 0.049(2) 0.0160(18) 0.0158(16) 0.0276(18)
Br1 0.0433(2) 0.0610(3) 0.0661(3) 0.0375(2) 0.0339(2) 0.0323(2)
Br2 0.0644(3) 0.0577(3) 0.0608(3) 0.0378(2) 0.0295(2) 0.0320(2)
Br3 0.03070(19) 0.0562(3) 0.0520(2) 0.0040(2) 0.01367(18) 0.01520(18)
Br4 0.0643(3) 0.0486(3) 0.0456(2) 0.0026(2) -0.0048(2) 0.0221(2)
Br5 0.0663(3) 0.0594(3) 0.0503(3) 0.0330(2) 0.0290(2) 0.0242(2)
Bi1 0.03204(8) 0.03464(9) 0.03192(8) 0.01244(6) 0.01409(6) 0.01519(6)

loop_
_atom_type_symbol
_atom_type_description
_atom_type_scat_dispersion_real
_atom_type_scat_dispersion_imag
_atom_type_scat_source
C C 0.0033 0.0016 'International Tables Vol C Tables 4.2.6.8 and 6.1.1.4'
H H 0.0000 0.0000 'International Tables Vol C Tables 4.2.6.8 and 6.1.1.4'
N N 0.0061 0.0033 'International Tables Vol C Tables 4.2.6.8 and 6.1.1.4'
Br Br -0.2901 2.4595 'International Tables Vol C Tables 4.2.6.8 and 6.1.1.4'
Bi Bi -4.1077 10.2566 'International Tables Vol C Tables 4.2.6.8 and 6.1.1.4'

loop_
_geom_angle_atom_site_label_1
_geom_angle_atom_site_label_2
_geom_angle_atom_site_label_3
_geom_angle
_geom_angle_site_symmetry_1
_geom_angle_site_symmetry_3
C6 C1 C2 118.7(4) . .
C6 C1 H1 120.6 . .
C2 C1 H1 120.6 . .
C1 C2 C3 120.0(4) . .
C1 C2 N1 119.0(3) . .
C3 C2 N1 120.9(4) . .
C2 C3 C4 119.7(4) . .
C2 C3 H3 120.1 . .
C4 C3 H3 120.1 . .
C5 C4 C3 120.9(4) . .
C5 C4 H4 119.6 . .
C3 C4 H4 119.6 . .
C6 C5 C4 118.2(4) . .
C6 C5 H5 120.9 . .
C4 C5 H5 120.9 . .
C1 C6 C5 122.5(4) . .
C1 C6 N2 118.9(4) . .
C5 C6 N2 118.6(4) . .
C12 C7 C8 118.2(4) . .
C12 C7 H7 120.9 . .
C8 C7 H7 120.9 . .
C9 C8 C7 120.5(4) . .
C9 C8 N3 121.0(4) . .
C7 C8 N3 118.4(4) . .
C8 C9 C10 120.0(4) . .
C8 C9 H9 120.0 . .
C10 C9 H9 120.0 . .
C11 C10 C9 120.5(4) . .
C11 C10 H10 119.8 . .
C9 C10 H10 119.8 . .
C12 C11 C10 118.5(4) . .
C12 C11 H11 120.8 . .
C10 C11 H11 120.8 . .
C11 C12 C7 122.3(4) . .
C11 C12 N4 119.3(4) . .
C7 C12 N4 118.4(4) . .
C2 N1 H1A 109.5 . .
C2 N1 H1B 109.5 . .
H1A N1 H1B 109.5 . .
C2 N1 H1C 109.5 . .
H1A N1 H1C 109.5 . .
H1B N1 H1C 109.5 . .
C6 N2 H2A 109.5 . .
C6 N2 H2B 109.5 . .
H2A N2 H2B 109.5 . .
C6 N2 H2C 109.5 . .
H2A N2 H2C 109.5 . .
H2B N2 H2C 109.5 . .
C8 N3 H3A 109.5 . .
C8 N3 H3B 109.5 . .
H3A N3 H3B 109.5 . .
C8 N3 H3C 109.5 . .
H3A N3 H3C 109.5 . .
H3B N3 H3C 109.5 . .
C12 N4 H4A 109.5 . .
C12 N4 H4B 109.5 . .
H4A N4 H4B 109.5 . .
C12 N4 H4C 109.5 . .
H4A N4 H4C 109.5 . .
H4B N4 H4C 109.5 . .
Bi1 Br3 Bi1 94.426(11) 2_745 .
Br1 Bi1 Br4 90.324(15) . .
Br1 Bi1 Br2 88.456(13) . .
Br4 Bi1 Br2 90.310(14) . .
Br1 Bi1 Br5 85.454(12) . .
Br4 Bi1 Br5 87.243(14) . .
Br2 Bi1 Br5 173.422(13) . .
Br1 Bi1 Br3 172.233(12) . 2_745
Br4 Bi1 Br3 97.433(13) . 2_745
Br2 Bi1 Br3 91.093(13) . 2_745
Br5 Bi1 Br3 95.276(13) . 2_745
Br1 Bi1 Br3 86.674(12) . .
Br4 Bi1 Br3 176.918(12) . .
Br2 Bi1 Br3 90.307(13) . .
Br5 Bi1 Br3 91.818(13) . .
Br3 Bi1 Br3 85.574(11) 2_745 .

loop_
_geom_bond_atom_site_label_1
_geom_bond_atom_site_label_2
_geom_bond_distance
_geom_bond_site_symmetry_2
C1 C6 1.366(5) .
C1 C2 1.376(5) .
C1 H1 0.9300 .
C2 C3 1.380(5) .
C2 N1 1.417(5) .
C3 C4 1.378(6) .
C3 H3 0.9300 .
C4 C5 1.369(6) .
C4 H4 0.9300 .
C5 C6 1.372(6) .
C5 H5 0.9300 .
C6 N2 1.470(5) .
C7 C12 1.374(5) .
C7 C8 1.380(5) .
C7 H7 0.9300 .
C8 C9 1.369(6) .
C8 N3 1.429(5) .
C9 C10 1.374(6) .
C9 H9 0.9300 .
C10 C11 1.375(6) .
C10 H10 0.9300 .
C11 C12 1.366(5) .
C11 H11 0.9300 .
C12 N4 1.474(4) .
N1 H1A 0.8900 .
N1 H1B 0.8900 .
N1 H1C 0.8900 .
N2 H2A 0.8900 .
N2 H2B 0.8900 .
N2 H2C 0.8900 .
N3 H3A 0.8900 .
N3 H3B 0.8900 .
N3 H3C 0.8900 .
N4 H4A 0.8900 .
N4 H4B 0.8900 .
N4 H4C 0.8900 .
Br1 Bi1 2.7087(4) .
Br2 Bi1 2.8072(4) .
Br3 Bi1 3.0189(4) 2_745
Br3 Bi1 3.0269(4) .
Br4 Bi1 2.7640(4) .
Br5 Bi1 2.8868(4) .
Bi1 Br3 3.0188(4) 2_745

loop_
_geom_hbond_atom_site_label_D
_geom_hbond_atom_site_label_H
_geom_hbond_atom_site_label_A
_geom_hbond_distance_DH
_geom_hbond_distance_HA
_geom_hbond_distance_DA
_geom_hbond_angle_DHA
_geom_hbond_site_symmetry_A
C3 H3 Br1 0.93 3.02 3.760(4) 137.2 2_656
N1 H1A Br2 0.89 2.85 3.678(4) 154.8 1_465
N1 H1A Br2 0.89 3.18 3.624(3) 113.5 2_656
N1 H1C N4 0.89 1.92 2.790(4) 165.5 1_455
N2 H2A N3 0.89 1.87 2.755(5) 170.1 .
N2 H2B Br1 0.89 2.67 3.271(3) 125.3 1_565
N2 H2C Br3 0.89 2.79 3.666(4) 166.6 2_655
N3 H3A Br5 0.89 2.93 3.696(4) 144.7 2_655
N3 H3C N2 0.89 1.89 2.755(5) 164.8 .
N4 H4A N1 0.89 1.90 2.790(4) 174.9 1_655
N4 H4B Br5 0.89 2.57 3.453(3) 170.3 2_755
N4 H4C Br4 0.89 2.61 3.448(3) 156.7 .
C3 H3 Br1 0.93 3.02 3.760(4) 137.2 2_656
N1 H1A Br2 0.89 2.85 3.678(4) 154.8 1_465
N1 H1C N4 0.89 1.92 2.790(4) 165.5 1_455
N2 H2A N3 0.89 1.87 2.755(5) 170.1 .
N2 H2B Br1 0.89 2.67 3.271(3) 125.3 1_565
N2 H2B Br2 0.89 3.12 3.806(4) 135.1 1_565
N2 H2C Br3 0.89 2.79 3.666(4) 166.6 2_655
N3 H3A Br5 0.89 2.93 3.696(4) 144.7 2_655
N3 H3C N2 0.89 1.89 2.755(5) 164.8 .
N4 H4A N1 0.89 1.90 2.790(4) 174.9 1_655
N4 H4B Br5 0.89 2.57 3.453(3) 170.3 2_755
N4 H4C Br4 0.89 2.61 3.448(3) 156.7 .

loop_
_geom_torsion_atom_site_label_1
_geom_torsion_atom_site_label_2
_geom_torsion_atom_site_label_3
_geom_torsion_atom_site_label_4
_geom_torsion
_geom_torsion_site_symmetry_1
_geom_torsion_site_symmetry_2
_geom_torsion_site_symmetry_3
_geom_torsion_site_symmetry_4
C6 C1 C2 C3 0.3(5) . . . .
C6 C1 C2 N1 -176.9(3) . . . .
C1 C2 C3 C4 0.2(6) . . . .
N1 C2 C3 C4 177.4(4) . . . .
C2 C3 C4 C5 -0.2(6) . . . .
C3 C4 C5 C6 -0.4(6) . . . .
C2 C1 C6 C5 -0.9(6) . . . .
C2 C1 C6 N2 175.8(3) . . . .
C4 C5 C6 C1 0.9(6) . . . .
C4 C5 C6 N2 -175.8(3) . . . .
C12 C7 C8 C9 -0.5(5) . . . .
C12 C7 C8 N3 176.1(3) . . . .
C7 C8 C9 C10 1.5(6) . . . .
N3 C8 C9 C10 -175.0(4) . . . .
C8 C9 C10 C11 -0.7(6) . . . .
C9 C10 C11 C12 -1.0(6) . . . .
C10 C11 C12 C7 2.0(6) . . . .
C10 C11 C12 N4 -180.0(3) . . . .
C8 C7 C12 C11 -1.3(5) . . . .
C8 C7 C12 N4 -179.4(3) . . . .
